data_7209639
loop_
_publ_author_name
'Jhu, Zih-Rong'
'Yang, Chen-I'
'Lee, Gene-Hsiang'

_publ_section_title
;
 Two new series of rare-earth organic frameworks involving two structural
 architectures: syntheses, structures and magnetic properties
;
_journal_issue 13
_journal_name_full CrystEngComm
_journal_page_first 2456
_journal_paper_doi 10.1039/c3ce26766k
_journal_volume 15
_journal_year 2013
_chemical_formula_sum 'C11 H15 Dy O6'
_chemical_formula_weight 405.730
_space_group_IT_number 19
_symmetry_Int_Tables_number 19
_symmetry_space_group_name_Hall 'P 2ac 2ab'
_symmetry_space_group_name_H-M 'P 21 21 21'
_audit_creation_date 2012-09-26
_audit_creation_method SHELXL-97
_audit_update_record 2012-09-26
_cell_angle_alpha 90.000
_cell_angle_beta 90.000
_cell_angle_gamma 90.000
_cell_formula_units_Z 4
_cell_length_a 8.1878(8)
_cell_length_b 10.8856(11)
_cell_length_c 14.7371(15)
_cell_volume 1313.5(2)
_refine_ls_R_factor_all 0.040
_cod_data_source_file c3ce26766k.txt
_cod_data_source_block yci_2_1_full_0m
_cod_original_sg_symbol_Hall P_2ac_2ab
_cod_database_code 7209639

loop_
_symmetry_equiv_pos_site_id
_symmetry_equiv_pos_as_xyz
1 x,y,z
2 1/2-x,-y,1/2+z
3 1/2+x,1/2-y,-z
4 -x,1/2+y,1/2-z

loop_
_atom_site_aniso_label
_atom_site_aniso_U_11
_atom_site_aniso_U_22
_atom_site_aniso_U_33
_atom_site_aniso_U_12
_atom_site_aniso_U_13
_atom_site_aniso_U_23
Dy1 0.01642(11) 0.02492(13) 0.02424(12) 0.00115(10) 0.0014(2) 0.0018(3)
O5 0.021(2) 0.033(3) 0.040(3) -0.004(2) 0.0017(19) -0.008(2)
O2 0.037(3) 0.055(3) 0.030(2) 0.003(3) 0.005(2) -0.003(3)
O3 0.034(2) 0.030(3) 0.057(4) -0.001(2) -0.011(2) 0.014(2)
O6 0.033(3) 0.030(3) 0.091(4) 0.000(2) -0.008(3) -0.014(3)
C9 0.079(6) 0.036(5) 0.036(3) 0.020(5) 0.005(4) 0.013(3)
O1 0.040(3) 0.051(3) 0.029(2) -0.004(3) 0.011(2) -0.002(2)
O4 0.028(3) 0.032(3) 0.055(3) -0.008(2) 0.002(2) 0.010(2)
C2 0.035(4) 0.032(4) 0.020(3) 0.005(3) 0.002(2) -0.003(3)
C1 0.032(3) 0.033(4) 0.023(3) -0.001(3) 0.001(3) -0.001(3)
C6 0.025(3) 0.024(3) 0.032(3) 0.000(3) 0.003(3) 0.001(3)
C7 0.030(3) 0.026(3) 0.029(3) 0.000(3) 0.000(3) 0.007(3)
C10 0.150(15) 0.30(3) 0.088(10) -0.181(17) 0.011(10) -0.033(13)
C11 0.031(4) 0.039(4) 0.054(5) -0.007(3) -0.006(3) -0.017(4)
C4 0.059(5) 0.067(6) 0.039(4) 0.015(5) -0.009(4) -0.020(4)
C3 0.089(9) 0.38(3) 0.032(5) 0.154(15) -0.002(5) -0.025(10)
C5 0.054(5) 0.073(7) 0.081(7) -0.022(5) -0.017(5) 0.035(6)
C8 0.184(14) 0.043(6) 0.197(19) -0.024(7) 0.141(14) -0.025(8)

loop_
_atom_site_label
_atom_site_type_symbol
_atom_site_fract_x
_atom_site_fract_y
_atom_site_fract_z
_atom_site_occupancy
_atom_site_symmetry_multiplicity
_atom_site_Wyckoff_symbol
_atom_site_calc_flag
_atom_site_thermal_displace_type
_atom_site_U_iso_or_equiv
Dy1 Dy 0.5755(0) 0.2966(0) -0.0014(0) 1.000 4 a d Uani 0.02186(8)
O5 O 0.3551(5) 0.1829(4) -0.0591(3) 1.000 4 a d Uani 0.0313(11)
O2 O 0.6989(6) 0.2872(5) -0.1377(3) 1.000 4 a d Uani 0.0406(12)
O3 O 0.6469(6) 0.0994(4) 0.0285(3) 1.000 4 a d Uani 0.0403(14)
O6 O 0.7032(6) 0.4826(5) 0.0561(5) 1.000 4 a d Uani 0.0516(15)
C9 C 0.2355(17) 0.4864(10) 0.2505(7) 1.000 4 a d Uani 0.051(3)
H9A H 0.2033 0.4663 0.1897 1.000 4 a calc Uiso 0.07600
H9B H 0.3479 0.5113 0.2510 1.000 4 a calc Uiso 0.07600
H9C H 0.1687 0.5524 0.2728 1.000 4 a calc Uiso 0.07600
O1 O 0.4467(6) 0.2906(5) 0.1326(3) 1.000 4 a d Uani 0.0400(12)
O4 O 0.9074(6) 0.0554(5) 0.0517(4) 1.000 4 a d Uani 0.0381(12)
C2 C 0.3237(8) 0.2694(6) 0.2773(4) 1.000 4 a d Uani 0.0292(15)
H2 H 0.2698 0.1948 0.2992 1.000 4 a calc Uiso 0.03500
C1 C 0.3244(8) 0.2571(6) 0.1755(5) 1.000 4 a d Uani 0.0294(14)
C6 C 0.7093(8) -0.0955(6) 0.0927(4) 1.000 4 a d Uani 0.0273(13)
C7 C 0.7581(8) 0.0305(6) 0.0566(4) 1.000 4 a d Uani 0.0284(14)
C10 C 0.045(2) 0.320(2) 0.318(1) 1.000 4 a d Uani 0.178(11)
H10A H -0.0197 0.3682 0.3590 1.000 4 a calc Uiso 0.26700
H10B H 0.0537 0.2376 0.3405 1.000 4 a calc Uiso 0.26700
H10C H -0.0057 0.3192 0.2593 1.000 4 a calc Uiso 0.26700
C11 C 0.8360(9) 0.4307(7) 0.0731(6) 1.000 4 a d Uani 0.0412(19)
C4 C 0.2142(11) 0.3757(9) 0.3104(6) 1.000 4 a d Uani 0.055(2)
C3 C 0.4864(16) 0.267(2) 0.3185(7) 1.000 4 a d Uani 0.169(11)
H3A H 0.5722 0.2704 0.2732 1.000 4 a calc Uiso 0.20200
H3B H 0.5017 0.1946 0.3563 1.000 4 a calc Uiso 0.20200
C5 C 0.5227(12) -0.1021(11) 0.1186(7) 1.000 4 a d Uani 0.069(3)
H5A H 0.4545 -0.1079 0.0649 1.000 4 a calc Uiso 0.08300
H5B H 0.4898 -0.0311 0.1539 1.000 4 a calc Uiso 0.08300
C8 C 0.771(2) -0.1891(9) 0.0272(11) 1.000 4 a d Uani 0.141(8)
H8A H 0.7380 -0.1670 -0.0332 1.000 4 a calc Uiso 0.21200
H8B H 0.7262 -0.2681 0.0423 1.000 4 a calc Uiso 0.21200
H8C H 0.8878 -0.1926 0.0303 1.000 4 a calc Uiso 0.21200
H11 H 0.9046 0.4842 0.0888 1.000 4 a d Uiso 0.04800

loop_
_atom_type_symbol
_atom_type_radius_bond
Dy 1.200
O 1.200
C 1.200
H 1.200

loop_
_geom_angle_atom_site_label_1
_geom_angle_atom_site_label_2
_geom_angle_atom_site_label_3
_geom_angle_site_symmetry_1
_geom_angle_site_symmetry_3
_geom_angle
_geom_angle_publ_flag
O1 Dy1 O4 . 3_455 91.3(2) no
O1 Dy1 O2 . . 175.5(2) no
O4 Dy1 O2 3_455 . 90.8(2) no
O1 Dy1 O3 . . 85.6(2) no
O4 Dy1 O3 3_455 . 154.37(18) no
O2 Dy1 O3 . . 90.9(2) no
O1 Dy1 O5 . . 86.68(18) no
O4 Dy1 O5 3_455 . 77.72(18) no
O2 Dy1 O5 . . 89.91(18) no
O3 Dy1 O5 . . 76.70(17) no
O1 Dy1 O6 . . 85.3(2) no
O4 Dy1 O6 3_455 . 77.35(19) no
O2 Dy1 O6 . . 99.0(2) no
O3 Dy1 O6 . . 127.54(19) no
O5 Dy1 O6 . . 153.60(17) no
O1 Dy1 O5 . 3 96.91(17) no
O4 Dy1 O5 3_455 3 128.55(18) no
O2 Dy1 O5 . 3 84.85(17) no
O3 Dy1 O5 . 3 77.07(16) no
O5 Dy1 O5 . 3 153.15(8) no
O6 Dy1 O5 . 3 53.08(17) no
O1 Dy1 C11 . . 91.6(2) no
O4 Dy1 C11 3_455 . 102.8(2) no
O2 Dy1 C11 . . 91.8(2) no
O3 Dy1 C11 . . 102.7(2) no
O5 Dy1 C11 . . 178.2(2) no
O6 Dy1 C11 . . 26.4(2) no
O5 Dy1 C11 3 . 26.71(19) no
C11 O5 Dy1 3_455 . 132.1(5) no
C11 O5 Dy1 3_455 3_455 91.9(4) no
Dy1 O5 Dy1 . 3_455 122.3(2) no
C1 O2 Dy1 3 . 140.9(5) no
C7 O3 Dy1 . . 145.1(4) no
C11 O6 Dy1 . . 93.8(4) no
C1 O1 Dy1 . . 147.0(5) no
C7 O4 Dy1 . 3 140.5(5) no
C3 C2 C1 . . 114.1(6) no
C3 C2 C4 . . 114.4(9) no
C1 C2 C4 . . 112.6(6) no
O1 C1 O2 . 3_455 123.0(7) no
O1 C1 C2 . . 119.0(6) no
O2 C1 C2 3_455 . 118.0(6) no
C8 C6 C7 . . 107.5(6) no
C8 C6 C5 . . 117.0(9) no
C7 C6 C5 . . 112.3(6) no
C8 C6 C4 . 4_645 108.3(9) no
C7 C6 C4 . 4_645 112.7(6) no
C5 C6 C4 . 4_645 98.9(6) no
O3 C7 O4 . . 124.1(6) no
O3 C7 C6 . . 117.6(6) no
O4 C7 C6 . . 118.1(6) no
O6 C11 O5 . 3 121.2(6) no
O6 C11 Dy1 . . 59.8(4) no
O5 C11 Dy1 3 . 61.4(3) no
C9 C4 C10 . . 118.0(12) no
C9 C4 C2 . . 110.4(8) no
C10 C4 C2 . . 104.7(11) no
C9 C4 C6 . 4_655 108.9(8) no
C10 C4 C6 . 4_655 111.8(9) no
C2 C4 C6 . 4_655 101.7(6) no
C2 C3 C5 . 4_655 99.7(8) no
C6 C5 C3 . 4_645 102.2(8) no

loop_
_geom_bond_atom_site_label_1
_geom_bond_atom_site_label_2
_geom_bond_site_symmetry_2
_geom_bond_distance
_geom_bond_publ_flag
Dy1 O1 . 2.241(5) no
Dy1 O4 3_455 2.245(5) no
Dy1 O2 . 2.250(5) no
Dy1 O3 . 2.268(5) no
Dy1 O5 . 2.348(5) no
Dy1 O6 . 2.432(5) no
Dy1 O5 3 2.467(4) no
Dy1 C11 . 2.808(7) no
O5 C11 3_455 1.263(9) no
O5 Dy1 3_455 2.467(4) no
O2 C1 3 1.264(8) no
O3 C7 . 1.250(8) no
O6 C11 . 1.250(9) no
C9 C4 . 1.503(14) no
O1 C1 . 1.239(8) no
O4 C7 . 1.254(8) no
O4 Dy1 3 2.245(5) no
C2 C3 . 1.464(14) no
C2 C1 . 1.506(9) no
C2 C4 . 1.543(11) no
C1 O2 3_455 1.264(8) no
C6 C8 . 1.491(12) no
C6 C7 . 1.525(9) no
C6 C5 . 1.576(11) no
C6 C4 4_645 1.592(10) no
C10 C4 . 1.515(15) no
C11 O5 3 1.263(9) no
C4 C6 4_655 1.592(10) no
C3 C5 4_655 1.70(2) no
C5 C3 4_645 1.70(2) no
